data_7708950
loop_
_publ_author_name
'Davison, Nathan'
'Waddell, Paul G.'
'Dixon, Casey'
'Wills, Corinne'
'Penfold, Thomas'
'Lu, Erli'

_publ_section_title
;
 A Monomeric (Trimethylsilyl)methyl Lithium Complex: Synthesis, Structure,
 Decomposition and Preliminary Reactivity Studies New Talent: Europe
 themed issue of Dalton Transactions
;
_journal_name_full 'Dalton Transactions'
_journal_paper_doi 10.1039/D1DT03532K
_journal_year 2021
_chemical_formula_moiety 'C16 H40 Li2 N6'
_chemical_formula_sum 'C16 H40 Li2 N6'
_chemical_formula_weight 330.42
_space_group_crystal_system monoclinic
_space_group_IT_number 15
_space_group_name_Hall '-C 2yc'
_space_group_name_H-M_alt 'C 1 2/c 1'
_atom_sites_solution_hydrogens geom
_atom_sites_solution_primary dual
_audit_creation_date 2021-09-15
_audit_creation_method
;
Olex2 1.3
(compiled 2020.12.01 svn.r5f60950 for OlexSys, GUI svn.r6272)
;
_audit_update_record
;
2021-10-07 deposited with the CCDC.	2021-11-26 downloaded from the CCDC.
;
_cell_angle_alpha 90
_cell_angle_beta 111.323(2)
_cell_angle_gamma 90
_cell_formula_units_Z 4
_cell_length_a 15.6022(3)
_cell_length_b 10.0920(2)
_cell_length_c 14.6868(3)
_cell_measurement_reflns_used 7077
_cell_measurement_temperature 150.0(2)
_cell_measurement_theta_max 66.5020
_cell_measurement_theta_min 5.2890
_cell_volume 2154.24(8)
_computing_cell_refinement 'CrysAlisPro 1.171.41.111a (Rigaku OD, 2021)'
_computing_data_collection 'CrysAlisPro 1.171.41.111a (Rigaku OD, 2021)'
_computing_data_reduction 'CrysAlisPro 1.171.41.111a (Rigaku OD, 2021)'
_computing_molecular_graphics 'Olex2 1.3 (Dolomanov et al., 2009)'
_computing_publication_material 'Olex2 1.3 (Dolomanov et al., 2009)'
_computing_structure_refinement 'XL  (Sheldrick, 2008)'
_computing_structure_solution 'SHELXT 2014/5 (Sheldrick, 2014)'
_diffrn_ambient_temperature 150.0(2)
_diffrn_detector 'CCD plate'
_diffrn_detector_area_resol_mean 10.3968
_diffrn_detector_type Atlas
_diffrn_measured_fraction_theta_full 0.997
_diffrn_measured_fraction_theta_max 0.997
_diffrn_measurement_details
;
List of Runs (angles in degrees, time in seconds):

  # Type    Start    End  Width  t~exp~   \w     \q     \k     \f   Frames
#--------------------------------------------------------------------------
  1  \w     14.00 115.00   1.00    4.00    --   42.24  57.00 -30.00  101
  2  \w      1.00  87.00   1.00    4.00    --   42.24-125.00 120.00   86
  3  \w    -30.00  70.00   1.00    4.00    --   42.24 -57.00-180.00  100
  4  \w      9.00 129.00   1.00   16.00    --   92.50 -88.00 -39.85  120
  5  \w     76.00 166.00   1.00   16.00    --   92.50 125.00 -60.00   90
  6  \w     64.00 169.00   1.00   16.00    --   92.50  30.00 -90.00  105
  7  \w      9.00 129.00   1.00   16.00    --   92.50 -88.00 142.79  120
  8  \w     64.00 169.00   1.00   16.00    --   92.50  30.00 -30.00  105
  9  \w     20.00 122.00   1.00   16.00    --   92.50 -61.00-180.00  102
 10  \w     11.00 145.00   1.00   16.00    --   92.50 -15.00  90.00  134
 11  \w      9.00 129.00   1.00   16.00    --   92.50 -88.00 -24.76  120
 12  \w     20.00 122.00   1.00   16.00    --   92.50 -61.00 -30.00  102
 13  \w     11.00 128.00   1.00   16.00    --   92.50 -86.00-108.01  117
 14  \w     19.00  87.00   1.00   16.00    --   92.50-125.00 -60.00   68
 15  \w     68.00 103.00   1.00   16.00    --   92.50 -88.00  45.47   35
 16  \w     15.00  67.00   1.00   16.00    --   92.50 -94.00  90.00   52
 17  \w    121.00 169.00   1.00   16.00    --   92.50  77.00 150.00   48
 18  \w     28.00  85.00   1.00   16.00    --   92.50 -53.00  69.00   57
 19  \w     91.00 116.00   1.00   16.00    --   92.50 -87.00-171.93   25
 20  \w     30.00  87.00   1.00   16.00    --   92.50-125.00  90.00   57
 21  \w     87.00 116.00   1.00   16.00    --   92.50 -45.00-180.00   29
 22  \w     79.00 105.00   1.00   16.00    --   92.50 -30.00 -60.00   26
 23  \w     85.00 110.00   1.00   16.00    --   92.50  45.00-180.00   25
 24  \w    133.00 159.00   1.00   16.00    --   92.50  45.00-180.00   26
 25  \w     44.00  86.00   1.00   16.00    --   92.50-125.00-180.00   42
 26  \w     17.00  60.00   1.00   16.00    --   92.50 -94.00 -30.00   43
 27  \w    113.00 139.00   1.00   16.00    --   92.50  77.00  90.00   26
 28  \w     84.00 110.00   1.00   16.00    --   92.50 -77.00-180.00   26
 29  \w     22.00  48.00   1.00   16.00    --   92.50 -84.00 110.32   26
 30  \w     94.00 120.00   1.00   16.00    --   92.50 -84.00 110.32   26
;
_diffrn_measurement_device 'four-circle diffractometer'
_diffrn_measurement_device_type 'Xcalibur, Atlas, Gemini ultra'
_diffrn_measurement_method '\w scans'
_diffrn_orient_matrix_type 'CrysAlisPro convention (1999,Acta A55,543-557)'
_diffrn_orient_matrix_UB_11 0.0105032000
_diffrn_orient_matrix_UB_12 -0.0699546000
_diffrn_orient_matrix_UB_13 0.0966941000
_diffrn_orient_matrix_UB_21 0.0555838500
_diffrn_orient_matrix_UB_22 -0.1114937500
_diffrn_orient_matrix_UB_23 -0.0244475000
_diffrn_orient_matrix_UB_31 0.0896307000
_diffrn_orient_matrix_UB_32 0.0773848000
_diffrn_orient_matrix_UB_33 0.0522112000
_diffrn_radiation_monochromator mirror
_diffrn_radiation_probe x-ray
_diffrn_radiation_type 'Cu K\a'
_diffrn_radiation_wavelength 1.54184
_diffrn_reflns_av_R_equivalents 0.0459
_diffrn_reflns_av_unetI/netI 0.0223
_diffrn_reflns_Laue_measured_fraction_full 0.997
_diffrn_reflns_Laue_measured_fraction_max 0.997
_diffrn_reflns_limit_h_max 18
_diffrn_reflns_limit_h_min -15
_diffrn_reflns_limit_k_max 12
_diffrn_reflns_limit_k_min -11
_diffrn_reflns_limit_l_max 17
_diffrn_reflns_limit_l_min -17
_diffrn_reflns_number 14540
_diffrn_reflns_point_group_measured_fraction_full 0.997
_diffrn_reflns_point_group_measured_fraction_max 0.997
_diffrn_reflns_theta_full 66.614
_diffrn_reflns_theta_max 66.614
_diffrn_reflns_theta_min 5.336
_diffrn_source 'fine-focus sealed X-ray tube'
_diffrn_source_type 'Enhance Ultra (Cu) X-ray Source'
_exptl_absorpt_coefficient_mu 0.467
_exptl_absorpt_correction_T_max 1.00000
_exptl_absorpt_correction_T_min 0.95152
_exptl_absorpt_correction_type multi-scan
_exptl_absorpt_process_details
;
CrysAlisPro 1.171.41.111a (Rigaku Oxford Diffraction, 2021)
Empirical absorption correction using spherical harmonics,
implemented in SCALE3 ABSPACK scaling algorithm.
;
_exptl_crystal_colour colourless
_exptl_crystal_colour_primary colourless
_exptl_crystal_density_diffrn 1.019
_exptl_crystal_description block
_exptl_crystal_F_000 736
_exptl_crystal_size_max 0.31
_exptl_crystal_size_mid 0.2
_exptl_crystal_size_min 0.12
_refine_diff_density_max 0.170
_refine_diff_density_min -0.140
_refine_diff_density_rms 0.036
_refine_ls_extinction_coef 0.0017(3)
_refine_ls_extinction_expression Fc^*^=kFc[1+0.001xFc^2^\l^3^/sin(2\q)]^-1/4^
_refine_ls_extinction_method 'SHELXL-2018/3 (Sheldrick 2018)'
_refine_ls_goodness_of_fit_ref 1.045
_refine_ls_hydrogen_treatment constr
_refine_ls_matrix_type full
_refine_ls_number_parameters 115
_refine_ls_number_reflns 1902
_refine_ls_number_restraints 0
_refine_ls_restrained_S_all 1.045
_refine_ls_R_factor_all 0.0444
_refine_ls_R_factor_gt 0.0398
_refine_ls_shift/su_max 0.000
_refine_ls_shift/su_mean 0.000
_refine_ls_structure_factor_coef Fsqd
_refine_ls_weighting_details 'w=1/[\s^2^(Fo^2^)+(0.0599P)^2^+0.9847P] where P=(Fo^2^+2Fc^2^)/3'
_refine_ls_weighting_scheme calc
_refine_ls_wR_factor_gt 0.1065
_refine_ls_wR_factor_ref 0.1110
_reflns_Friedel_coverage 0.000
_reflns_number_gt 1700
_reflns_number_total 1902
_reflns_threshold_expression 'I > 2\s(I)'
_cod_data_source_file d1dt03532k2.cif
_cod_data_source_block elu210016
_cod_database_code 7708950
_shelx_shelxl_version_number 2018/3
_chemical_oxdiff_formula 'C8 H20 Li1 N3'
_shelx_space_group_comment
;
The symmetry employed for this shelxl refinement is uniquely defined
by the following loop, which should always be used as a source of
symmetry information in preference to the above space-group names.
They are only intended as comments.
;
_reflns_odcompleteness_completeness 98.63
_reflns_odcompleteness_iscentric 1
_reflns_odcompleteness_theta 66.97
_olex2_refinement_description
;
1. Fixed Uiso
 At 1.2 times of:
  All C(H,H) groups
 At 1.5 times of:
  All C(H,H,H) groups
2.a Secondary CH2 refined with riding coordinates:
 C1(H1A,H1B), C2(H2A,H2B), C3(H3A,H3B), C4(H4A,H4B)
2.b Idealised Me refined as rotating group:
 C5(H5A,H5B,H5C), C6(H6A,H6B,H6C), C7(H7A,H7B,H7C), C8(H8A,H8B,H8C)
;
_olex2_submission_special_instructions 'No special instructions were received'
_oxdiff_exptl_absorpt_empirical_details
;
Empirical correction (ABSPACK) includes:
- Absorption correction using spherical harmonics
- Frame scaling
- Detector area scaling
;
_oxdiff_exptl_absorpt_empirical_full_max 1.148
_oxdiff_exptl_absorpt_empirical_full_min 0.872

loop_
_space_group_symop_operation_xyz
'x, y, z'
'-x, y, -z+1/2'
'x+1/2, y+1/2, z'
'-x+1/2, y+1/2, -z+1/2'
'-x, -y, -z'
'x, -y, z-1/2'
'-x+1/2, -y+1/2, -z'
'x+1/2, -y+1/2, z-1/2'

loop_
_atom_site_label
_atom_site_type_symbol
_atom_site_fract_x
_atom_site_fract_y
_atom_site_fract_z
_atom_site_U_iso_or_equiv
_atom_site_adp_type
_atom_site_occupancy
_atom_site_site_symmetry_order
_atom_site_calc_flag
_atom_site_refinement_flags_posn
_atom_site_refinement_flags_adp
_atom_site_refinement_flags_occupancy
_atom_site_disorder_assembly
_atom_site_disorder_group
N1 N 0.57823(7) 0.85688(10) 0.37429(7) 0.0286(3) Uani 1 1 d . . . . .
N2 N 0.45048(6) 0.63363(9) 0.33109(7) 0.0248(3) Uani 1 1 d . . . . .
N3 N 0.37787(7) 0.40581(10) 0.20545(7) 0.0267(3) Uani 1 1 d . . . . .
C1 C 0.58066(9) 0.75426(12) 0.44685(8) 0.0317(3) Uani 1 1 d . . . . .
H1A H 0.602064 0.793984 0.511407 0.038 Uiso 1 1 calc R U . . .
H1B H 0.624492 0.686295 0.446467 0.038 Uiso 1 1 calc R U . . .
C2 C 0.48802(9) 0.69031(12) 0.42760(8) 0.0304(3) Uani 1 1 d . . . . .
H2A H 0.494539 0.621413 0.475713 0.036 Uiso 1 1 calc R U . . .
H2B H 0.445652 0.756221 0.434750 0.036 Uiso 1 1 calc R U . . .
C3 C 0.36090(8) 0.58077(13) 0.31725(9) 0.0313(3) Uani 1 1 d . . . . .
H3A H 0.320763 0.652386 0.320803 0.038 Uiso 1 1 calc R U . . .
H3B H 0.366129 0.518881 0.369535 0.038 Uiso 1 1 calc R U . . .
C4 C 0.31831(8) 0.51060(13) 0.21969(9) 0.0313(3) Uani 1 1 d . . . . .
H4A H 0.260106 0.471841 0.215525 0.038 Uiso 1 1 calc R U . . .
H4B H 0.305772 0.575120 0.167491 0.038 Uiso 1 1 calc R U . . .
C5 C 0.67159(10) 0.89511(16) 0.38490(11) 0.0461(4) Uani 1 1 d . . . . .
H5A H 0.702844 0.930403 0.449200 0.069 Uiso 1 1 calc R U . . .
H5B H 0.669149 0.961230 0.337023 0.069 Uiso 1 1 calc R U . . .
H5C H 0.704189 0.818853 0.375448 0.069 Uiso 1 1 calc R U . . .
C6 C 0.52771(11) 0.97312(13) 0.38549(11) 0.0438(4) Uani 1 1 d . . . . .
H6A H 0.465293 0.948756 0.374677 0.066 Uiso 1 1 calc R U . . .
H6B H 0.528344 1.039305 0.338792 0.066 Uiso 1 1 calc R U . . .
H6C H 0.556180 1.007955 0.450395 0.066 Uiso 1 1 calc R U . . .
C7 C 0.33919(10) 0.35394(14) 0.10573(9) 0.0386(3) Uani 1 1 d . . . . .
H7A H 0.278970 0.318622 0.093986 0.058 Uiso 1 1 calc R U . . .
H7B H 0.378282 0.285090 0.097655 0.058 Uiso 1 1 calc R U . . .
H7C H 0.334923 0.424073 0.060129 0.058 Uiso 1 1 calc R U . . .
C8 C 0.38943(10) 0.29845(13) 0.27582(10) 0.0371(3) Uani 1 1 d . . . . .
H8A H 0.421983 0.330936 0.340711 0.056 Uiso 1 1 calc R U . . .
H8B H 0.423793 0.227682 0.261684 0.056 Uiso 1 1 calc R U . . .
H8C H 0.330109 0.266270 0.271267 0.056 Uiso 1 1 calc R U . . .
Li1 Li 0.500000 0.7505(3) 0.250000 0.0269(6) Uani 1 2 d S T P . .
Li2 Li 0.500000 0.5151(3) 0.250000 0.0262(6) Uani 1 2 d S T P . .

loop_
_atom_site_aniso_label
_atom_site_aniso_U_11
_atom_site_aniso_U_22
_atom_site_aniso_U_33
_atom_site_aniso_U_23
_atom_site_aniso_U_13
_atom_site_aniso_U_12
N1 0.0350(6) 0.0264(5) 0.0266(5) -0.0022(4) 0.0139(4) -0.0048(4)
N2 0.0257(5) 0.0274(5) 0.0233(5) -0.0015(4) 0.0113(4) -0.0015(4)
N3 0.0276(5) 0.0270(5) 0.0243(5) -0.0001(4) 0.0081(4) -0.0028(4)
C1 0.0401(7) 0.0309(6) 0.0206(6) -0.0017(5) 0.0068(5) -0.0032(5)
C2 0.0433(7) 0.0273(6) 0.0245(6) -0.0003(5) 0.0171(5) -0.0029(5)
C3 0.0287(6) 0.0338(6) 0.0364(7) -0.0020(5) 0.0176(5) 0.0009(5)
C4 0.0219(6) 0.0365(7) 0.0351(7) 0.0015(5) 0.0099(5) -0.0005(5)
C5 0.0411(8) 0.0517(9) 0.0463(8) -0.0071(6) 0.0170(6) -0.0170(7)
C6 0.0667(10) 0.0285(7) 0.0451(8) -0.0007(6) 0.0310(7) 0.0019(6)
C7 0.0402(7) 0.0436(8) 0.0284(7) -0.0055(5) 0.0083(5) -0.0049(6)
C8 0.0447(7) 0.0318(7) 0.0336(7) 0.0047(5) 0.0127(6) -0.0055(6)
Li1 0.0314(14) 0.0254(13) 0.0239(13) 0.000 0.0100(11) 0.000
Li2 0.0254(13) 0.0260(13) 0.0272(13) 0.000 0.0096(11) 0.000

loop_
_atom_type_symbol
_atom_type_description
_atom_type_scat_dispersion_real
_atom_type_scat_dispersion_imag
_atom_type_scat_source
C C 0.0181 0.0091 'International Tables Vol C Tables 4.2.6.8 and 6.1.1.4'
H H 0.0000 0.0000 'International Tables Vol C Tables 4.2.6.8 and 6.1.1.4'
Li Li 0.0008 0.0003 'International Tables Vol C Tables 4.2.6.8 and 6.1.1.4'
N N 0.0311 0.0180 'International Tables Vol C Tables 4.2.6.8 and 6.1.1.4'

loop_
_geom_angle_atom_site_label_1
_geom_angle_atom_site_label_2
_geom_angle_atom_site_label_3
_geom_angle
_geom_angle_site_symmetry_1
_geom_angle_site_symmetry_3
_geom_angle_publ_flag
C1 N1 Li1 97.13(9) . . ?
C5 N1 C1 110.22(11) . . ?
C5 N1 Li1 118.23(8) . . ?
C6 N1 C1 110.89(10) . . ?
C6 N1 C5 109.59(11) . . ?
C6 N1 Li1 110.17(10) . . ?
C2 N2 Li1 104.03(8) . . ?
C2 N2 Li2 134.94(8) . . ?
C3 N2 C2 108.21(9) . . ?
C3 N2 Li1 133.89(8) . . ?
C3 N2 Li2 104.84(8) . . ?
Li1 N2 Li2 71.89(9) . . ?
C4 N3 Li2 97.30(9) . . ?
C7 N3 C4 110.32(10) . . ?
C7 N3 Li2 119.97(8) . . ?
C8 N3 C4 110.72(10) . . ?
C8 N3 C7 110.02(10) . . ?
C8 N3 Li2 107.80(9) . . ?
N1 C1 H1A 109.0 . . ?
N1 C1 H1B 109.0 . . ?
N1 C1 C2 113.09(10) . . ?
N1 C1 Li1 50.03(7) . . ?
H1A C1 H1B 107.8 . . ?
C2 C1 H1A 109.0 . . ?
C2 C1 H1B 109.0 . . ?
C2 C1 Li1 75.66(7) . . ?
Li1 C1 H1A 155.9 . . ?
Li1 C1 H1B 92.2 . . ?
N2 C2 C1 111.86(9) . . ?
N2 C2 H2A 109.2 . . ?
N2 C2 H2B 109.2 . . ?
N2 C2 Li1 45.43(7) . . ?
C1 C2 H2A 109.2 . . ?
C1 C2 H2B 109.2 . . ?
C1 C2 Li1 72.13(6) . . ?
H2A C2 H2B 107.9 . . ?
Li1 C2 H2A 145.5 . . ?
Li1 C2 H2B 103.6 . . ?
N2 C3 H3A 109.2 . . ?
N2 C3 H3B 109.2 . . ?
N2 C3 C4 112.06(9) . . ?
N2 C3 Li2 45.02(7) . . ?
H3A C3 H3B 107.9 . . ?
C4 C3 H3A 109.2 . . ?
C4 C3 H3B 109.2 . . ?
C4 C3 Li2 71.51(7) . . ?
Li2 C3 H3A 143.3 . . ?
Li2 C3 H3B 106.1 . . ?
N3 C4 C3 112.77(10) . . ?
N3 C4 H4A 109.0 . . ?
N3 C4 H4B 109.0 . . ?
N3 C4 Li2 50.03(8) . . ?
C3 C4 H4A 109.0 . . ?
C3 C4 H4B 109.0 . . ?
C3 C4 Li2 76.35(7) . . ?
H4A C4 H4B 107.8 . . ?
Li2 C4 H4A 156.6 . . ?
Li2 C4 H4B 91.0 . . ?
N1 C5 H5A 109.5 . . ?
N1 C5 H5B 109.5 . . ?
N1 C5 H5C 109.5 . . ?
H5A C5 H5B 109.5 . . ?
H5A C5 H5C 109.5 . . ?
H5B C5 H5C 109.5 . . ?
N1 C6 H6A 109.5 . . ?
N1 C6 H6B 109.5 . . ?
N1 C6 H6C 109.5 . . ?
H6A C6 H6B 109.5 . . ?
H6A C6 H6C 109.5 . . ?
H6B C6 H6C 109.5 . . ?
N3 C7 H7A 109.5 . . ?
N3 C7 H7B 109.5 . . ?
N3 C7 H7C 109.5 . . ?
H7A C7 H7B 109.5 . . ?
H7A C7 H7C 109.5 . . ?
H7B C7 H7C 109.5 . . ?
N3 C8 H8A 109.5 . . ?
N3 C8 H8B 109.5 . . ?
N3 C8 H8C 109.5 . . ?
H8A C8 H8B 109.5 . . ?
H8A C8 H8C 109.5 . . ?
H8B C8 H8C 109.5 . . ?
N1 Li1 N1 118.10(14) . 2_655 ?
N1 Li1 C1 145.68(12) 2_655 . ?
N1 Li1 C1 145.68(12) . 2_655 ?
N1 Li1 C1 32.85(4) 2_655 2_655 ?
N1 Li1 C1 32.85(4) . . ?
N1 Li1 C2 60.25(4) 2_655 2_655 ?
N1 Li1 C2 136.36(6) 2_655 . ?
N1 Li1 C2 60.25(4) . . ?
N1 Li1 C2 136.36(6) . 2_655 ?
N1 Li1 Li2 120.95(7) 2_655 . ?
N1 Li1 Li2 120.95(7) . . ?
N2 Li1 N1 126.09(4) 2_655 . ?
N2 Li1 N1 126.09(4) . 2_655 ?
N2 Li1 N1 90.69(4) 2_655 2_655 ?
N2 Li1 N1 90.69(4) . . ?
N2 Li1 N2 108.48(13) 2_655 . ?
N2 Li1 C1 60.40(4) . . ?
N2 Li1 C1 120.67(7) 2_655 . ?
N2 Li1 C1 120.67(7) . 2_655 ?
N2 Li1 C1 60.40(4) 2_655 2_655 ?
N2 Li1 C2 127.07(11) . 2_655 ?
N2 Li1 C2 30.55(4) . . ?
N2 Li1 C2 127.07(11) 2_655 . ?
N2 Li1 C2 30.55(4) 2_655 2_655 ?
N2 Li1 Li2 54.24(7) . . ?
N2 Li1 Li2 54.24(7) 2_655 . ?
C1 Li1 C1 178.41(13) . 2_655 ?
C1 Li1 C2 148.46(6) 2_655 . ?
C1 Li1 C2 148.46(6) . 2_655 ?
C1 Li1 C2 32.21(4) 2_655 2_655 ?
C1 Li1 C2 32.21(4) . . ?
C2 Li1 C2 154.46(12) 2_655 . ?
Li2 Li1 C1 90.79(6) . . ?
Li2 Li1 C1 90.79(6) . 2_655 ?
Li2 Li1 C2 77.23(6) . . ?
Li2 Li1 C2 77.23(6) . 2_655 ?
N2 Li2 N2 107.75(13) . 2_655 ?
N2 Li2 N3 128.75(4) 2_655 . ?
N2 Li2 N3 89.80(4) . . ?
N2 Li2 N3 128.75(4) . 2_655 ?
N2 Li2 N3 89.80(4) 2_655 2_655 ?
N2 Li2 C3 125.66(11) 2_655 . ?
N2 Li2 C3 30.14(4) . . ?
N2 Li2 C3 30.14(4) 2_655 2_655 ?
N2 Li2 C3 125.66(11) . 2_655 ?
N2 Li2 C4 120.89(7) 2_655 . ?
N2 Li2 C4 60.43(4) 2_655 2_655 ?
N2 Li2 C4 120.89(7) . 2_655 ?
N2 Li2 C4 60.43(4) . . ?
N2 Li2 Li1 53.87(7) . . ?
N2 Li2 Li1 53.87(7) 2_655 . ?
N3 Li2 N3 116.29(14) . 2_655 ?
N3 Li2 C3 139.23(6) 2_655 . ?
N3 Li2 C3 59.66(4) . . ?
N3 Li2 C3 59.66(4) 2_655 2_655 ?
N3 Li2 C3 139.23(6) . 2_655 ?
N3 Li2 C4 145.49(12) 2_655 . ?
N3 Li2 C4 32.67(4) . . ?
N3 Li2 C4 145.49(12) . 2_655 ?
N3 Li2 C4 32.67(4) 2_655 2_655 ?
N3 Li2 Li1 121.85(7) . . ?
N3 Li2 Li1 121.85(7) 2_655 . ?
C3 Li2 C3 152.34(12) 2_655 . ?
C4 Li2 C3 32.14(4) . . ?
C4 Li2 C3 148.73(6) 2_655 . ?
C4 Li2 C3 32.14(4) 2_655 2_655 ?
C4 Li2 C3 148.73(6) . 2_655 ?
C4 Li2 C4 178.07(13) . 2_655 ?
Li1 Li2 C3 76.17(6) . . ?
Li1 Li2 C3 76.17(6) . 2_655 ?
Li1 Li2 C4 90.97(6) . . ?
Li1 Li2 C4 90.97(6) . 2_655 ?

loop_
_geom_bond_atom_site_label_1
_geom_bond_atom_site_label_2
_geom_bond_distance
_geom_bond_site_symmetry_2
_geom_bond_publ_flag
N1 C1 1.4766(15) . ?
N1 C5 1.4594(17) . ?
N1 C6 1.4556(17) . ?
N1 Li1 2.0864(17) . ?
N2 C2 1.4406(15) . ?
N2 C3 1.4397(15) . ?
N2 Li1 2.0192(18) . ?
N2 Li2 2.0286(19) . ?
N3 C4 1.4722(16) . ?
N3 C7 1.4630(15) . ?
N3 C8 1.4626(16) . ?
N3 Li2 2.0903(18) . ?
C1 H1A 0.9700 . ?
C1 H1B 0.9700 . ?
C1 C2 1.5128(18) . ?
C1 Li1 2.7014(11) . ?
C2 H2A 0.9700 . ?
C2 H2B 0.9700 . ?
C2 Li1 2.7500(13) . ?
C3 H3A 0.9700 . ?
C3 H3B 0.9700 . ?
C3 C4 1.5177(18) . ?
C3 Li2 2.7720(13) . ?
C4 H4A 0.9700 . ?
C4 H4B 0.9700 . ?
C4 Li2 2.7053(12) . ?
C5 H5A 0.9600 . ?
C5 H5B 0.9600 . ?
C5 H5C 0.9600 . ?
C6 H6A 0.9600 . ?
C6 H6B 0.9600 . ?
C6 H6C 0.9600 . ?
C7 H7A 0.9600 . ?
C7 H7B 0.9600 . ?
C7 H7C 0.9600 . ?
C8 H8A 0.9600 . ?
C8 H8B 0.9600 . ?
C8 H8C 0.9600 . ?
Li1 Li2 2.376(4) . ?

loop_
_geom_torsion_atom_site_label_1
_geom_torsion_atom_site_label_2
_geom_torsion_atom_site_label_3
_geom_torsion_atom_site_label_4
_geom_torsion
_geom_torsion_site_symmetry_1
_geom_torsion_site_symmetry_2
_geom_torsion_site_symmetry_3
_geom_torsion_site_symmetry_4
_geom_torsion_publ_flag
N1 C1 C2 N2 56.42(13) . . . . ?
N1 C1 C2 Li1 33.92(9) . . . . ?
N2 C3 C4 N3 55.04(14) . . . . ?
N2 C3 C4 Li2 20.02(10) . . . . ?
C2 N2 C3 C4 -176.23(10) . . . . ?
C2 N2 C3 Li2 -148.92(12) . . . . ?
C3 N2 C2 C1 -177.31(10) . . . . ?
C3 N2 C2 Li1 -146.57(12) . . . . ?
C5 N1 C1 C2 -168.52(11) . . . . ?
C5 N1 C1 Li1 -123.65(11) . . . . ?
C6 N1 C1 C2 69.94(13) . . . . ?
C6 N1 C1 Li1 114.82(11) . . . . ?
C7 N3 C4 C3 -172.46(10) . . . . ?
C7 N3 C4 Li2 -125.76(10) . . . . ?
C8 N3 C4 C3 65.51(13) . . . . ?
C8 N3 C4 Li2 112.20(10) . . . . ?
Li1 N1 C1 C2 -44.87(10) . . . . ?
Li1 N2 C2 C1 -30.75(12) . . . . ?
Li1 N2 C3 C4 51.65(17) . . . . ?
Li1 N2 C3 Li2 78.96(13) . . . . ?
Li1 C1 C2 N2 22.50(10) . . . . ?
Li2 N2 C2 C1 47.51(17) . . . . ?
Li2 N2 C2 Li1 78.26(13) . . . . ?
Li2 N2 C3 C4 -27.31(12) . . . . ?
Li2 N3 C4 C3 -46.70(10) . . . . ?
Li2 C3 C4 N3 35.03(9) . . . . ?
